data_7026732
loop_
_publ_author_name
'Nishina, Masafumi'
'Moriuchi, Toshiyuki'
'Hirao, Toshikazu'

_publ_section_title
;
 Synthesis of (arylimido)vanadium complexes and their application for
 oxidative coupling reactions of silyl enol ether derivatives.
;
_journal_issue 41
_journal_name_full 'Dalton transactions (Cambridge, England : 2003)'
_journal_page_first 9936
_journal_page_last 9940
_journal_paper_doi 10.1039/c0dt00633e
_journal_volume 39
_journal_year 2010
_chemical_formula_moiety 'C8 H9 Br Cl2 N O V '
_chemical_formula_sum 'C8 H9 Br Cl2 N O V'
_chemical_formula_weight 336.92
_space_group_IT_number 14
_symmetry_cell_setting monoclinic
_symmetry_Int_Tables_number 14
_symmetry_space_group_name_Hall '-P 2yab'
_symmetry_space_group_name_H-M 'P 1 21/a 1'
_cell_angle_alpha 90.0000
_cell_angle_beta 101.426(4)
_cell_angle_gamma 90.0000
_cell_formula_units_Z 4
_cell_length_a 7.6595(10)
_cell_length_b 11.7903(14)
_cell_length_c 13.1806(19)
_cell_measurement_reflns_used 7045
_cell_measurement_temperature 123.1
_cell_measurement_theta_max 27.5
_cell_measurement_theta_min 3.2
_cell_volume 1166.7(3)
_computing_cell_refinement PROCESS-AUTO
_computing_data_collection PROCESS-AUTO
_computing_data_reduction CrystalStructure
_computing_publication_material 'CrystalStructure 3.8'
_computing_structure_refinement SHELXL
_computing_structure_solution SIR2004
_diffrn_ambient_temperature 123
_diffrn_detector_area_resol_mean 5.00
_diffrn_measured_fraction_theta_full 0.995
_diffrn_measured_fraction_theta_max 0.995
_diffrn_measurement_device_type 'Rigaku RAXIS-RAPID'
_diffrn_measurement_method \w
_diffrn_radiation_type 'Mo K\a'
_diffrn_radiation_wavelength 0.71075
_diffrn_reflns_av_R_equivalents 0.085
_diffrn_reflns_limit_h_max 9
_diffrn_reflns_limit_h_min -9
_diffrn_reflns_limit_k_max 14
_diffrn_reflns_limit_k_min -15
_diffrn_reflns_limit_l_max 17
_diffrn_reflns_limit_l_min -17
_diffrn_reflns_number 10953
_diffrn_reflns_theta_full 27.46
_diffrn_reflns_theta_max 27.46
_exptl_absorpt_coefficient_mu 4.708
_exptl_absorpt_correction_T_max 0.624
_exptl_absorpt_correction_T_min 0.205
_exptl_absorpt_correction_type multi-scan
_exptl_absorpt_process_details
;
Higashi, T. (1995). Program for Absorption Correction.
Rigaku Corporation, Tokyo, Japan.
;
_exptl_crystal_colour red
_exptl_crystal_density_diffrn 1.918
_exptl_crystal_density_method 'not measured'
_exptl_crystal_description platelet
_exptl_crystal_F_000 656.00
_exptl_crystal_size_max 0.25
_exptl_crystal_size_mid 0.20
_exptl_crystal_size_min 0.10
_refine_diff_density_max 2.62
_refine_diff_density_min -0.73
_refine_ls_extinction_method none
_refine_ls_goodness_of_fit_ref 1.095
_refine_ls_hydrogen_treatment refall
_refine_ls_number_parameters 128
_refine_ls_number_reflns 2644
_refine_ls_R_factor_gt 0.0484
_refine_ls_shift/su_max 0.0010
_refine_ls_structure_factor_coef Fsqd
_refine_ls_weighting_details 'w = 1/[\s^2^(Fo^2^)+(0.0665P)^2^+0.7199P] where P=(Fo^2^+2Fc^2^)/3'
_refine_ls_weighting_scheme calc
_refine_ls_wR_factor_ref 0.1275
_reflns_number_gt 2222
_reflns_number_total 2644
_reflns_threshold_expression F^2^>2.0\s(F^2^)
_cod_data_source_file c0dt00633e.txt
_cod_data_source_block vanadium_complex_1c
_cod_original_formula_sum 'C8 H9 Br Cl2 N O V '
_cod_database_code 7026732

loop_
_symmetry_equiv_pos_site_id
_symmetry_equiv_pos_as_xyz
1 +X,+Y,+Z
2 1/2-X,1/2+Y,-Z
3 -X,-Y,-Z
4 1/2+X,1/2-Y,+Z

loop_
_atom_site_label
_atom_site_type_symbol
_atom_site_fract_x
_atom_site_fract_y
_atom_site_fract_z
_atom_site_U_iso_or_equiv
_atom_site_adp_type
_atom_site_occupancy
_atom_site_symmetry_multiplicity
_atom_site_calc_flag
_atom_site_refinement_flags
Br(1) Br 1.00769(5) 0.33602(3) 0.60731(3) 0.02664(15) Uani 1.00 1 d .
V(1) V 0.49751(8) 0.06712(5) 0.10608(5) 0.01849(18) Uani 1.00 1 d .
Cl(1) Cl 0.29859(12) -0.03342(8) 0.17017(8) 0.0237(2) Uani 1.00 1 d .
Cl(2) Cl 0.41760(13) 0.24265(7) 0.05536(8) 0.0262(2) Uani 1.00 1 d .
O(1) O 0.6510(3) -0.0159(2) 0.0478(2) 0.0198(5) Uani 1.00 1 d .
N(1) N 0.6287(4) 0.1059(2) 0.2166(2) 0.0207(6) Uani 1.00 1 d .
C(1) C 0.7224(5) 0.1569(3) 0.3044(3) 0.0204(8) Uani 1.00 1 d .
C(2) C 0.7378(5) 0.2754(3) 0.3073(3) 0.0236(8) Uani 1.00 1 d .
C(3) C 0.8250(5) 0.3284(3) 0.3968(3) 0.0240(8) Uani 1.00 1 d .
C(4) C 0.8954(5) 0.2638(3) 0.4829(3) 0.0221(8) Uani 1.00 1 d .
C(5) C 0.8834(5) 0.1460(3) 0.4812(3) 0.0264(8) Uani 1.00 1 d .
C(6) C 0.7958(5) 0.0922(3) 0.3916(3) 0.0245(8) Uani 1.00 1 d .
C(7) C 0.8352(4) -0.0463(3) 0.0925(3) 0.0211(8) Uani 1.00 1 d .
C(8) C 0.8459(5) -0.1343(3) 0.1759(3) 0.0263(8) Uani 1.00 1 d .
H(1) H 0.6887 0.3191 0.2480 0.028 Uiso 1.00 1 c R
H(2) H 0.8364 0.4087 0.3991 0.029 Uiso 1.00 1 c R
H(3) H 0.9344 0.1029 0.5406 0.032 Uiso 1.00 1 c R
H(4) H 0.7859 0.0118 0.3896 0.029 Uiso 1.00 1 c R
H(5) H 0.9004 0.0224 0.1219 0.025 Uiso 1.00 1 c R
H(6) H 0.8935 -0.0758 0.0373 0.025 Uiso 1.00 1 c R
H(7) H 0.9711 -0.1522 0.2040 0.032 Uiso 1.00 1 c R
H(8) H 0.7837 -0.2031 0.1468 0.032 Uiso 1.00 1 c R
H(9) H 0.7900 -0.1050 0.2314 0.032 Uiso 1.00 1 c R

loop_
_atom_site_aniso_label
_atom_site_aniso_U_11
_atom_site_aniso_U_22
_atom_site_aniso_U_33
_atom_site_aniso_U_12
_atom_site_aniso_U_13
_atom_site_aniso_U_23
Br(1) 0.0305(2) 0.0272(2) 0.0220(2) -0.00180(14) 0.00457(18) -0.00459(15)
V(1) 0.0181(3) 0.0164(3) 0.0220(4) 0.0002(2) 0.0063(2) -0.0012(2)
Cl(1) 0.0239(4) 0.0232(4) 0.0250(5) -0.0027(3) 0.0076(3) 0.0021(3)
Cl(2) 0.0295(5) 0.0159(4) 0.0330(6) 0.0008(3) 0.0059(4) -0.0008(3)
O(1) 0.0162(12) 0.0195(12) 0.0241(15) 0.0015(9) 0.0049(10) 0.0003(10)
N(1) 0.0180(15) 0.0212(16) 0.0245(18) 0.0003(11) 0.0085(13) -0.0011(13)
C(1) 0.0162(18) 0.024(2) 0.023(2) -0.0018(13) 0.0088(15) -0.0019(15)
C(2) 0.024(2) 0.0241(19) 0.025(2) -0.0005(14) 0.0093(16) 0.0031(15)
C(3) 0.026(2) 0.0226(19) 0.025(2) -0.0030(14) 0.0093(16) -0.0033(15)
C(4) 0.022(2) 0.0276(19) 0.018(2) -0.0034(14) 0.0063(15) -0.0049(15)
C(5) 0.025(2) 0.025(2) 0.029(2) 0.0019(15) 0.0061(17) 0.0004(16)
C(6) 0.026(2) 0.0157(17) 0.032(2) -0.0005(14) 0.0059(17) -0.0009(15)
C(7) 0.0108(17) 0.0243(18) 0.029(2) 0.0010(13) 0.0058(14) 0.0027(15)
C(8) 0.023(2) 0.0247(19) 0.031(2) 0.0042(15) 0.0050(16) 0.0029(17)

loop_
_atom_type_symbol
_atom_type_description
_atom_type_scat_dispersion_real
_atom_type_scat_dispersion_imag
_atom_type_scat_source
C C 0.003 0.002
;
International Tables for Crystallography
(1992, Vol. C, Tables 4.2.6.8 and 6.1.1.4)
;
H H 0.000 0.000
;
International Tables for Crystallography
(1992, Vol. C, Table 6.1.1.4)
;
O O 0.011 0.006
;
International Tables for Crystallography
(1992, Vol. C, Tables 4.2.6.8 and 6.1.1.4)
;
N N 0.006 0.003
;
International Tables for Crystallography
(1992, Vol. C, Tables 4.2.6.8 and 6.1.1.4)
;
Br Br -0.290 2.459
;
International Tables for Crystallography
(1992, Vol. C, Tables 4.2.6.8 and 6.1.1.4)
;
Cl Cl 0.148 0.159
;
International Tables for Crystallography
(1992, Vol. C, Tables 4.2.6.8 and 6.1.1.4)
;
V V 0.300 0.529
;
International Tables for Crystallography
(1992, Vol. C, Tables 4.2.6.8 and 6.1.1.4)
;

loop_
_geom_angle_atom_site_label_1
_geom_angle_atom_site_label_2
_geom_angle_atom_site_label_3
_geom_angle
_geom_angle_publ_flag
_geom_angle_site_symmetry_1
_geom_angle_site_symmetry_3
Cl(1) V(1) Cl(2) 116.21(4) yes . .
Cl(1) V(1) O(1) 115.05(8) yes . .
Cl(1) V(1) O(1) 86.33(7) yes . 3_655
Cl(1) V(1) N(1) 98.89(12) yes . .
Cl(2) V(1) O(1) 122.55(9) yes . .
Cl(2) V(1) O(1) 85.25(7) yes . 3_655
Cl(2) V(1) N(1) 95.17(10) yes . .
O(1) V(1) O(1) 73.84(10) yes . 3_655
O(1) V(1) N(1) 100.95(13) yes . .
O(1) V(1) N(1) 173.90(14) yes 3_655 .
V(1) O(1) V(1) 106.16(11) yes . 3_655
V(1) O(1) C(7) 128.0(2) yes . .
V(1) O(1) C(7) 125.8(2) yes 3_655 .
V(1) N(1) C(1) 169.5(2) yes . .
N(1) C(1) C(2) 119.1(3) yes . .
N(1) C(1) C(6) 120.7(3) yes . .
C(2) C(1) C(6) 120.2(3) yes . .
C(1) C(2) C(3) 119.8(3) yes . .
C(2) C(3) C(4) 119.6(3) yes . .
Br(1) C(4) C(3) 119.9(2) yes . .
Br(1) C(4) C(5) 118.6(2) yes . .
C(3) C(4) C(5) 121.5(3) yes . .
C(4) C(5) C(6) 119.3(3) yes . .
C(1) C(6) C(5) 119.7(3) yes . .
O(1) C(7) C(8) 111.9(3) yes . .
C(1) C(2) H(1) 120.1 no . .
C(3) C(2) H(1) 120.1 no . .
C(2) C(3) H(2) 120.2 no . .
C(4) C(3) H(2) 120.2 no . .
C(4) C(5) H(3) 120.4 no . .
C(6) C(5) H(3) 120.4 no . .
C(1) C(6) H(4) 120.2 no . .
C(5) C(6) H(4) 120.1 no . .
O(1) C(7) H(5) 109.2 no . .
O(1) C(7) H(6) 109.2 no . .
C(8) C(7) H(5) 109.2 no . .
C(8) C(7) H(6) 109.2 no . .
H(5) C(7) H(6) 107.9 no . .
C(7) C(8) H(7) 109.5 no . .
C(7) C(8) H(8) 109.5 no . .
C(7) C(8) H(9) 109.5 no . .
H(7) C(8) H(8) 109.5 no . .
H(7) C(8) H(9) 109.5 no . .
H(8) C(8) H(9) 109.5 no . .

loop_
_geom_bond_atom_site_label_1
_geom_bond_atom_site_label_2
_geom_bond_distance
_geom_bond_publ_flag
_geom_bond_site_symmetry_2
Br(1) C(4) 1.896(3) yes .
V(1) Cl(1) 2.2249(12) yes .
V(1) Cl(2) 2.2232(10) yes .
V(1) O(1) 1.814(2) yes .
V(1) O(1) 2.203(2) yes 3_655
V(1) N(1) 1.661(3) yes .
O(1) C(7) 1.462(4) yes .
C(1) C(2) 1.401(5) yes .
C(1) C(6) 1.402(5) yes .
C(2) C(3) 1.385(5) yes .
C(3) C(4) 1.385(5) yes .
C(4) C(5) 1.392(5) yes .
C(5) C(6) 1.390(5) yes .
C(7) C(8) 1.501(5) yes .
C(2) H(1) 0.950 no .
C(3) H(2) 0.950 no .
C(5) H(3) 0.950 no .
C(6) H(4) 0.950 no .
C(7) H(5) 0.990 no .
C(7) H(6) 0.990 no .
C(8) H(7) 0.980 no .
C(8) H(8) 0.980 no .
C(8) H(9) 0.980 no .

loop_
_geom_torsion_atom_site_label_1
_geom_torsion_atom_site_label_2
_geom_torsion_atom_site_label_3
_geom_torsion_atom_site_label_4
_geom_torsion
_geom_torsion_site_symmetry_1
_geom_torsion_site_symmetry_3
_geom_torsion_site_symmetry_4
Cl(1) V(1) O(1) V(1) 77.94(11) . . 3_655
Cl(1) V(1) O(1) C(7) -100.8(2) . . .
Cl(1) V(1) O(1) V(1) -117.41(11) . 3_655 3_655
Cl(1) V(1) O(1) C(7) 63.8(2) . 3_655 3_655
Cl(1) V(1) N(1) C(1) -104.2(17) . . .
Cl(2) V(1) O(1) V(1) -73.30(12) . . 3_655
Cl(2) V(1) O(1) C(7) 107.9(2) . . .
Cl(2) V(1) O(1) V(1) 125.89(11) . 3_655 3_655
Cl(2) V(1) O(1) C(7) -52.9(2) . 3_655 3_655
Cl(2) V(1) N(1) C(1) 13.4(17) . . .
O(1) V(1) O(1) C(7) -178.8(2) . 3_655 3_655
O(1) V(1) O(1) C(7) -178.7(3) 3_655 . .
O(1) V(1) N(1) C(1) 138.0(17) . . .
N(1) V(1) O(1) V(1) -176.75(13) . . 3_655
N(1) V(1) O(1) C(7) 4.5(3) . . .
O(1) V(1) N(1) C(1) 107.1(18) 3_655 . .
N(1) V(1) O(1) V(1) 31.6(12) . 3_655 3_655
N(1) V(1) O(1) C(7) -147.1(11) . 3_655 3_655
V(1) O(1) C(7) C(8) 72.4(3) . . .
V(1) O(1) C(7) C(8) -106.1(3) 3_655 . .
V(1) N(1) C(1) C(2) -22.2(19) . . .
V(1) N(1) C(1) C(6) 155.4(15) . . .
N(1) C(1) C(2) C(3) 177.1(4) . . .
N(1) C(1) C(6) C(5) -177.2(4) . . .
C(2) C(1) C(6) C(5) 0.3(6) . . .
C(6) C(1) C(2) C(3) -0.4(6) . . .
C(1) C(2) C(3) C(4) -0.3(6) . . .
C(2) C(3) C(4) Br(1) -177.8(3) . . .
C(2) C(3) C(4) C(5) 1.1(6) . . .
Br(1) C(4) C(5) C(6) 177.7(3) . . .
C(3) C(4) C(5) C(6) -1.2(6) . . .
C(4) C(5) C(6) C(1) 0.5(6) . . .
